data_7023891
loop_
_publ_author_name
'Aharonovich, Sinai'
'Kulkarni, Naveen V.'
'Zhang, Jia-Sheng'
'Botoshansky, Mark'
'Kapon, Moshe'
'Eisen, Moris S.'

_publ_section_title
;
 Polymerization of propylene promoted by zirconium benzamidinates.
;
_journal_issue 48
_journal_name_full 'Dalton transactions (Cambridge, England : 2003)'
_journal_page_first 16762
_journal_page_last 16772
_journal_paper_doi 10.1039/c3dt51688a
_journal_volume 42
_journal_year 2013
_chemical_formula_moiety 'C28 H50 Cl2 N4 O2 Si4 Zr'
_chemical_formula_sum 'C28 H50 Cl2 N4 O2 Si4 Zr'
_chemical_formula_weight 749.20
_chemical_name_systematic
; 
 ? 
;
_space_group_IT_number 14
_symmetry_cell_setting monoclinic
_symmetry_space_group_name_Hall '-P 2ybc'
_symmetry_space_group_name_H-M 'P 1 21/c 1'
_atom_sites_solution_hydrogens geom
_atom_sites_solution_primary direct
_atom_sites_solution_secondary difmap
_audit_creation_method SHELXL-97
_cell_angle_alpha 90.00
_cell_angle_beta 93.611(8)
_cell_angle_gamma 90.00
_cell_formula_units_Z 4
_cell_length_a 19.409(2)
_cell_length_b 11.8110(14)
_cell_length_c 17.5870(17)
_cell_measurement_reflns_used 76564
_cell_measurement_temperature 230.0(1)
_cell_measurement_theta_max 25.028
_cell_measurement_theta_min 0.407
_cell_volume 4023.6(7)
_computing_cell_refinement 'HKL Scalepack (Otwinowski & Minor 1997)'
_computing_data_collection 'Nonius (1997), KappaCCD Collect Program'
_computing_data_reduction
;
HKL Denzo and Scalepack (Otwinowski & Minor 1997)
;
_computing_molecular_graphics
;
Molecular Structure Corporation (1999). 
ORTEP. TEXRAY Structure Analysis Package. 
MSC, 3200 Research Forest Drive, The 
Woodlands,TX 77381, USA.
;
_computing_publication_material 'SHELXL-97 (Sheldrick, 1997)'
_computing_structure_refinement 'SHELXL-97 (Sheldrick, 1997)'
_computing_structure_solution
;
S.Mackay, C.J.Gilmore, C.Edwards, M. Tremayne, N. Stuart, K.Shankland 
"maXus": a computer program for the solution and refinement of crystal 
structures from diffraction data University of Glasgow, Scotland, UK, 
Nonius BV, Delft, The Netherlands and MacScience Co. Ltd.,
Yokohama, Japan (1998)
;
_diffrn_ambient_temperature 230.0(1)
_diffrn_measured_fraction_theta_full 0.95
_diffrn_measured_fraction_theta_max 0.95
_diffrn_measurement_device_type KappaCCD
_diffrn_measurement_method CCD
_diffrn_radiation_monochromator graphite
_diffrn_radiation_source 'fine-focus sealed tube'
_diffrn_radiation_type MoK\a
_diffrn_radiation_wavelength 0.71073
_diffrn_reflns_av_R_equivalents 0.0685
_diffrn_reflns_av_sigmaI/netI 0.1295
_diffrn_reflns_limit_h_max 22
_diffrn_reflns_limit_h_min -22
_diffrn_reflns_limit_k_max 13
_diffrn_reflns_limit_k_min -13
_diffrn_reflns_limit_l_max 20
_diffrn_reflns_limit_l_min -20
_diffrn_reflns_number 10204
_diffrn_reflns_theta_full 24.99
_diffrn_reflns_theta_max 24.99
_diffrn_reflns_theta_min 2.02
_exptl_absorpt_coefficient_mu 0.553
_exptl_absorpt_correction_T_max 0.8517
_exptl_absorpt_correction_T_min 0.8132
_exptl_absorpt_correction_type none
_exptl_crystal_colour colorless
_exptl_crystal_density_diffrn 1.237
_exptl_crystal_density_method 'not measured'
_exptl_crystal_description block
_exptl_crystal_F_000 1568
_exptl_crystal_size_max 0.39
_exptl_crystal_size_mid 0.39
_exptl_crystal_size_min 0.30
_refine_diff_density_max 0.684
_refine_diff_density_min -0.534
_refine_diff_density_rms 0.071
_refine_ls_extinction_method none
_refine_ls_goodness_of_fit_ref 0.833
_refine_ls_hydrogen_treatment constr
_refine_ls_matrix_type full
_refine_ls_number_parameters 371
_refine_ls_number_reflns 6108
_refine_ls_number_restraints 0
_refine_ls_restrained_S_all 0.833
_refine_ls_R_factor_all 0.1258
_refine_ls_R_factor_gt 0.0565
_refine_ls_shift/su_max 0.048
_refine_ls_shift/su_mean 0.002
_refine_ls_structure_factor_coef Fsqd
_refine_ls_weighting_details 'calc w=1/[\s^2^(Fo^2^)+(0.0809P)^2^+0.0000P] where P=(Fo^2^+2Fc^2^)/3'
_refine_ls_weighting_scheme calc
_refine_ls_wR_factor_gt 0.1390
_refine_ls_wR_factor_ref 0.1557
_reflns_number_gt 2875
_reflns_number_total 6108
_reflns_threshold_expression >2sigma(I)
_cod_data_source_file c3dt51688a.txt
_cod_data_source_block zrdimomet
_cod_original_sg_symbol_H-M 'P 21/c'
_cod_database_code 7023891

loop_
_symmetry_equiv_pos_as_xyz
'x, y, z'
'-x, y+1/2, -z+1/2'
'-x, -y, -z'
'x, -y-1/2, z-1/2'

loop_
_atom_site_label
_atom_site_type_symbol
_atom_site_fract_x
_atom_site_fract_y
_atom_site_fract_z
_atom_site_U_iso_or_equiv
_atom_site_adp_type
_atom_site_occupancy
_atom_site_symmetry_multiplicity
_atom_site_calc_flag
_atom_site_refinement_flags
Zr1 Zr 0.72906(3) 0.08510(6) 0.27812(3) 0.0580(2) Uani 1 1 d .
Cl1 Cl 0.76366(12) 0.2000(2) 0.17317(11) 0.1196(8) Uani 1 1 d .
Cl2 Cl 0.63033(8) -0.00093(18) 0.20911(9) 0.0840(6) Uani 1 1 d .
Si1 Si 0.69630(9) 0.38917(18) 0.31457(10) 0.0733(6) Uani 1 1 d .
Si2 Si 0.63159(9) -0.03912(17) 0.42722(9) 0.0626(5) Uani 1 1 d .
Si3 Si 0.87063(9) 0.1072(2) 0.43117(10) 0.0950(8) Uani 1 1 d .
Si4 Si 0.79822(13) -0.1562(3) 0.17420(13) 0.1223(11) Uani 1 1 d .
O1 O 0.53502(19) 0.2135(4) 0.3098(2) 0.0714(12) Uani 1 1 d .
O2 O 0.8679(3) -0.2251(6) 0.3703(3) 0.112(2) Uani 1 1 d .
N1 N 0.6984(2) 0.2447(4) 0.3347(2) 0.0559(13) Uani 1 1 d .
N2 N 0.6724(2) 0.0703(4) 0.3814(2) 0.0507(12) Uani 1 1 d .
N3 N 0.8264(2) 0.0577(6) 0.3476(3) 0.0756(18) Uani 1 1 d .
N4 N 0.7971(2) -0.0552(5) 0.2476(3) 0.0779(18) Uani 1 1 d .
C1 C 0.7869(4) 0.4298(8) 0.2974(5) 0.125(3) Uani 1 1 d .
H1A H 0.8164 0.4152 0.3430 0.187 Uiso 1 1 calc R
H1B H 0.7886 0.5096 0.2848 0.187 Uiso 1 1 calc R
H1C H 0.8028 0.3855 0.2555 0.187 Uiso 1 1 calc R
C2 C 0.6669(4) 0.4792(7) 0.3933(5) 0.121(3) Uani 1 1 d .
H2A H 0.6966 0.4665 0.4389 0.182 Uiso 1 1 calc R
H2B H 0.6198 0.4596 0.4031 0.182 Uiso 1 1 calc R
H2C H 0.6690 0.5582 0.3787 0.182 Uiso 1 1 calc R
C3 C 0.6377(4) 0.4133(7) 0.2302(4) 0.115(3) Uani 1 1 d .
H3A H 0.5913 0.3912 0.2412 0.172 Uiso 1 1 calc R
H3B H 0.6527 0.3685 0.1880 0.172 Uiso 1 1 calc R
H3C H 0.6382 0.4929 0.2167 0.172 Uiso 1 1 calc R
C4 C 0.6604(3) 0.1803(6) 0.3801(3) 0.0525(16) Uani 1 1 d .
C5 C 0.6031(3) 0.2340(5) 0.4229(3) 0.0550(16) Uani 1 1 d .
C6 C 0.6128(3) 0.2684(6) 0.4980(3) 0.0680(18) Uani 1 1 d .
H6 H 0.6556 0.2563 0.5250 0.082 Uiso 1 1 calc R
C7 C 0.5592(4) 0.3209(7) 0.5334(4) 0.092(2) Uani 1 1 d .
H7 H 0.5654 0.3444 0.5844 0.110 Uiso 1 1 calc R
C8 C 0.4983(4) 0.3376(6) 0.4938(5) 0.089(2) Uani 1 1 d .
H8 H 0.4629 0.3751 0.5179 0.106 Uiso 1 1 calc R
C9 C 0.4857(3) 0.3020(6) 0.4193(4) 0.078(2) Uani 1 1 d .
H9 H 0.4420 0.3117 0.3938 0.093 Uiso 1 1 calc R
C10 C 0.5390(3) 0.2520(6) 0.3837(4) 0.0632(17) Uani 1 1 d .
C11 C 0.4704(3) 0.2151(7) 0.2673(4) 0.100(3) Uani 1 1 d .
H11A H 0.4761 0.1860 0.2165 0.150 Uiso 1 1 calc R
H11B H 0.4533 0.2922 0.2639 0.150 Uiso 1 1 calc R
H11C H 0.4377 0.1681 0.2925 0.150 Uiso 1 1 calc R
C12 C 0.6738(3) -0.1689(6) 0.3937(4) 0.087(2) Uani 1 1 d .
H12A H 0.7228 -0.1660 0.4081 0.131 Uiso 1 1 calc R
H12B H 0.6669 -0.1741 0.3387 0.131 Uiso 1 1 calc R
H12C H 0.6537 -0.2348 0.4168 0.131 Uiso 1 1 calc R
C13 C 0.5380(3) -0.0435(6) 0.4003(4) 0.078(2) Uani 1 1 d .
H13A H 0.5163 0.0246 0.4182 0.117 Uiso 1 1 calc R
H13B H 0.5177 -0.1093 0.4231 0.117 Uiso 1 1 calc R
H13C H 0.5309 -0.0480 0.3453 0.117 Uiso 1 1 calc R
C14 C 0.6482(4) -0.0278(7) 0.5323(3) 0.095(3) Uani 1 1 d .
H14A H 0.6976 -0.0263 0.5448 0.142 Uiso 1 1 calc R
H14B H 0.6281 -0.0925 0.5567 0.142 Uiso 1 1 calc R
H14C H 0.6276 0.0413 0.5502 0.142 Uiso 1 1 calc R
C15 C 0.8127(3) 0.1984(8) 0.4818(4) 0.115(3) Uani 1 1 d .
H15A H 0.7721 0.1557 0.4939 0.172 Uiso 1 1 calc R
H15B H 0.7989 0.2625 0.4499 0.172 Uiso 1 1 calc R
H15C H 0.8364 0.2253 0.5286 0.172 Uiso 1 1 calc R
C16 C 0.9481(3) 0.1881(10) 0.4093(5) 0.143(4) Uani 1 1 d .
H16A H 0.9788 0.1400 0.3821 0.215 Uiso 1 1 calc R
H16B H 0.9717 0.2139 0.4564 0.215 Uiso 1 1 calc R
H16C H 0.9346 0.2529 0.3779 0.215 Uiso 1 1 calc R
C17 C 0.8934(5) -0.0147(9) 0.4966(4) 0.141(4) Uani 1 1 d .
H17A H 0.9247 -0.0654 0.4724 0.212 Uiso 1 1 calc R
H17B H 0.8518 -0.0555 0.5074 0.212 Uiso 1 1 calc R
H17C H 0.9156 0.0137 0.5438 0.212 Uiso 1 1 calc R
C18 C 0.8429(3) -0.0246(8) 0.3030(4) 0.085(2) Uani 1 1 d .
C19 C 0.91591(18) -0.0741(5) 0.3087(3) 0.111(3) Uani 1 1 d G
C20 C 0.9711(2) -0.0182(4) 0.2787(2) 0.078(2) Uani 1 1 d G
H20 H 0.9641 0.0520 0.2542 0.093 Uiso 1 1 calc R
C21 C 1.0366(2) -0.0661(5) 0.2849(3) 0.128(4) Uani 1 1 d G
H21 H 1.0739 -0.0283 0.2646 0.154 Uiso 1 1 calc R
C22 C 1.0470(2) -0.1698(5) 0.3211(3) 0.150(5) Uani 1 1 d G
H22 H 1.0913 -0.2022 0.3253 0.180 Uiso 1 1 calc R
C23 C 0.9918(4) -0.2257(4) 0.3512(3) 0.120(4) Uani 1 1 d G
H23 H 0.9988 -0.2959 0.3757 0.144 Uiso 1 1 calc R
C24 C 0.9263(3) -0.1778(5) 0.3449(3) 0.106(3) Uani 1 1 d G
C25 C 0.8827(6) -0.3316(10) 0.4115(5) 0.171(5) Uani 1 1 d .
H25A H 0.8402 -0.3627 0.4287 0.256 Uiso 1 1 calc R
H25B H 0.9146 -0.3170 0.4552 0.256 Uiso 1 1 calc R
H25C H 0.9033 -0.3853 0.3779 0.256 Uiso 1 1 calc R
C26 C 0.8779(4) -0.2309(11) 0.1661(6) 0.212(7) Uani 1 1 d .
H26A H 0.8938 -0.2606 0.2156 0.318 Uiso 1 1 calc R
H26B H 0.9123 -0.1796 0.1481 0.318 Uiso 1 1 calc R
H26C H 0.8708 -0.2929 0.1304 0.318 Uiso 1 1 calc R
C27 C 0.7345(6) -0.2749(10) 0.1994(7) 0.195(5) Uani 1 1 d .
H27A H 0.6893 -0.2424 0.2055 0.292 Uiso 1 1 calc R
H27B H 0.7511 -0.3113 0.2465 0.292 Uiso 1 1 calc R
H27C H 0.7313 -0.3305 0.1587 0.292 Uiso 1 1 calc R
C28 C 0.7598(5) -0.0966(10) 0.0878(4) 0.159(5) Uani 1 1 d .
H28A H 0.7166 -0.0601 0.0982 0.239 Uiso 1 1 calc R
H28B H 0.7510 -0.1562 0.0505 0.239 Uiso 1 1 calc R
H28C H 0.7909 -0.0412 0.0680 0.239 Uiso 1 1 calc R
C29 C 1.013(2) -0.047(4) 0.055(2) 0.150 Uiso 0.260(7) 1 d P
C30 C 0.951(2) 0.003(4) 0.086(2) 0.150 Uiso 0.260(7) 1 d P
C31 C 0.908(2) 0.066(4) 0.026(2) 0.150 Uiso 0.260(7) 1 d P
C32 C 0.883(2) -0.035(4) 0.102(2) 0.150 Uiso 0.260(7) 1 d P

loop_
_atom_site_aniso_label
_atom_site_aniso_U_11
_atom_site_aniso_U_22
_atom_site_aniso_U_33
_atom_site_aniso_U_23
_atom_site_aniso_U_13
_atom_site_aniso_U_12
Zr1 0.0498(3) 0.0809(5) 0.0440(3) -0.0005(3) 0.0082(2) -0.0020(3)
Cl1 0.163(2) 0.123(2) 0.0788(13) 0.0111(12) 0.0536(13) -0.0237(16)
Cl2 0.0702(11) 0.1069(17) 0.0732(11) -0.0185(10) -0.0080(8) -0.0012(10)
Si1 0.0715(12) 0.0718(16) 0.0777(12) 0.0070(10) 0.0125(9) -0.0123(10)
Si2 0.0616(10) 0.0692(14) 0.0586(10) 0.0115(9) 0.0161(8) 0.0029(9)
Si3 0.0506(11) 0.174(3) 0.0595(11) -0.0296(13) -0.0027(8) -0.0023(13)
Si4 0.1058(18) 0.173(3) 0.0842(15) -0.0608(17) -0.0238(13) 0.0643(19)
O1 0.056(3) 0.088(4) 0.070(3) 0.003(2) -0.003(2) 0.009(2)
O2 0.078(3) 0.146(6) 0.113(4) -0.008(4) 0.011(3) -0.001(4)
N1 0.047(3) 0.070(4) 0.050(3) 0.002(3) 0.005(2) -0.004(3)
N2 0.045(3) 0.050(4) 0.058(3) 0.001(2) 0.006(2) 0.002(2)
N3 0.044(3) 0.135(6) 0.048(3) -0.019(3) 0.005(2) 0.011(3)
N4 0.050(3) 0.125(5) 0.058(3) -0.021(3) -0.005(2) 0.016(3)
C1 0.096(6) 0.106(8) 0.173(8) 0.016(6) 0.018(6) -0.046(5)
C2 0.168(8) 0.066(6) 0.135(7) -0.017(5) 0.054(6) -0.010(6)
C3 0.127(7) 0.094(7) 0.121(6) 0.036(5) -0.014(5) 0.002(6)
C4 0.044(3) 0.075(5) 0.038(3) -0.005(3) 0.002(2) -0.007(3)
C5 0.053(4) 0.054(4) 0.060(4) 0.003(3) 0.015(3) 0.001(3)
C6 0.080(4) 0.069(5) 0.056(4) -0.006(3) 0.014(3) -0.003(4)
C7 0.124(7) 0.087(6) 0.070(5) -0.005(4) 0.048(5) 0.008(5)
C8 0.082(5) 0.073(6) 0.115(7) 0.004(5) 0.042(5) 0.018(4)
C9 0.072(5) 0.073(6) 0.090(5) 0.006(4) 0.026(4) 0.011(4)
C10 0.051(4) 0.067(5) 0.072(4) 0.005(4) 0.009(3) -0.001(3)
C11 0.076(5) 0.121(8) 0.100(5) 0.000(5) -0.019(4) 0.013(5)
C12 0.090(5) 0.066(5) 0.109(5) 0.013(4) 0.031(4) 0.023(4)
C13 0.068(4) 0.078(6) 0.091(5) 0.020(4) 0.019(4) -0.012(4)
C14 0.099(5) 0.125(7) 0.061(4) 0.027(4) 0.011(4) 0.001(5)
C15 0.078(5) 0.193(10) 0.073(5) -0.047(5) 0.004(4) 0.007(5)
C16 0.065(5) 0.246(14) 0.118(6) -0.041(7) 0.004(4) -0.036(6)
C17 0.152(8) 0.194(12) 0.073(5) -0.020(6) -0.031(5) 0.033(8)
C18 0.035(4) 0.154(8) 0.064(4) -0.015(5) -0.002(3) 0.022(4)
C19 0.119(7) 0.147(10) 0.064(5) -0.033(5) -0.014(4) 0.027(7)
C20 0.044(4) 0.127(7) 0.065(4) -0.002(4) 0.024(3) 0.000(4)
C21 0.046(5) 0.216(12) 0.124(7) -0.041(7) 0.012(4) 0.029(6)
C22 0.114(8) 0.195(13) 0.133(8) -0.060(8) -0.057(6) 0.101(9)
C23 0.055(5) 0.206(11) 0.097(6) -0.060(6) -0.010(4) 0.024(6)
C24 0.138(9) 0.106(8) 0.071(5) -0.021(5) -0.018(5) 0.023(7)
C25 0.258(14) 0.132(11) 0.118(8) 0.040(7) -0.020(8) -0.028(10)
C26 0.138(8) 0.329(19) 0.163(9) -0.164(11) -0.027(7) 0.106(10)
C27 0.190(11) 0.149(12) 0.243(14) -0.071(10) -0.003(10) -0.023(10)
C28 0.177(9) 0.219(13) 0.078(6) -0.059(7) -0.024(6) 0.069(9)

loop_
_atom_type_symbol
_atom_type_description
_atom_type_scat_dispersion_real
_atom_type_scat_dispersion_imag
_atom_type_scat_source
Zr Zr -2.9673 0.5597 'International Tables Vol C Tables 4.2.6.8 and 6.1.1.4'
Si Si 0.0817 0.0704 'International Tables Vol C Tables 4.2.6.8 and 6.1.1.4'
Cl Cl 0.1484 0.1585 'International Tables Vol C Tables 4.2.6.8 and 6.1.1.4'
C C 0.0033 0.0016 'International Tables Vol C Tables 4.2.6.8 and 6.1.1.4'
H H 0.0000 0.0000 'International Tables Vol C Tables 4.2.6.8 and 6.1.1.4'
N N 0.0061 0.0033 'International Tables Vol C Tables 4.2.6.8 and 6.1.1.4'
O O 0.0106 0.0060 'International Tables Vol C Tables 4.2.6.8 and 6.1.1.4'

loop_
_geom_angle_atom_site_label_1
_geom_angle_atom_site_label_2
_geom_angle_atom_site_label_3
_geom_angle
N2 Zr1 N3 89.23(16)
N2 Zr1 N4 118.79(19)
N3 Zr1 N4 61.31(19)
N2 Zr1 N1 62.26(17)
N3 Zr1 N1 96.90(19)
N4 Zr1 N1 157.55(17)
N2 Zr1 Cl1 148.84(15)
N3 Zr1 Cl1 103.62(15)
N4 Zr1 Cl1 92.11(15)
N1 Zr1 Cl1 87.79(13)
N2 Zr1 Cl2 87.66(12)
N3 Zr1 Cl2 146.81(18)
N4 Zr1 Cl2 91.72(14)
N1 Zr1 Cl2 110.63(12)
Cl1 Zr1 Cl2 95.84(8)
N2 Zr1 C4 31.02(17)
N3 Zr1 C4 98.14(17)
N4 Zr1 C4 147.8(2)
N1 Zr1 C4 31.86(18)
Cl1 Zr1 C4 118.00(17)
Cl2 Zr1 C4 96.02(12)
N2 Zr1 C18 106.84(19)
N3 Zr1 C18 30.35(19)
N4 Zr1 C18 31.0(2)
N1 Zr1 C18 126.9(2)
Cl1 Zr1 C18 97.78(17)
Cl2 Zr1 C18 121.12(19)
C4 Zr1 C18 125.49(19)
N1 Si1 C3 108.8(3)
N1 Si1 C2 114.3(3)
C3 Si1 C2 108.0(4)
N1 Si1 C1 106.0(3)
C3 Si1 C1 111.8(4)
C2 Si1 C1 108.0(4)
N2 Si2 C13 111.7(3)
N2 Si2 C12 104.2(3)
C13 Si2 C12 110.0(3)
N2 Si2 C14 110.6(3)
C13 Si2 C14 111.3(3)
C12 Si2 C14 108.8(3)
N3 Si3 C15 108.7(3)
N3 Si3 C16 111.1(3)
C15 Si3 C16 109.3(5)
N3 Si3 C17 110.0(4)
C15 Si3 C17 106.3(4)
C16 Si3 C17 111.2(4)
N4 Si4 C28 109.4(4)
N4 Si4 C26 116.2(3)
C28 Si4 C26 116.2(5)
N4 Si4 C27 106.6(4)
C28 Si4 C27 103.9(5)
C26 Si4 C27 103.2(6)
C10 O1 C11 119.3(5)
C24 O2 C25 111.7(7)
C4 N1 Si1 131.6(4)
C4 N1 Zr1 87.7(4)
Si1 N1 Zr1 137.7(2)
C4 N2 Si2 130.9(4)
C4 N2 Zr1 90.2(3)
Si2 N2 Zr1 135.3(3)
C18 N3 Si3 128.8(4)
C18 N3 Zr1 90.7(3)
Si3 N3 Zr1 140.5(3)
C18 N4 Si4 133.3(5)
C18 N4 Zr1 90.0(4)
Si4 N4 Zr1 136.3(3)
Si1 C1 H1A 109.5
Si1 C1 H1B 109.5
H1A C1 H1B 109.5
Si1 C1 H1C 109.5
H1A C1 H1C 109.5
H1B C1 H1C 109.5
Si1 C2 H2A 109.5
Si1 C2 H2B 109.5
H2A C2 H2B 109.5
Si1 C2 H2C 109.5
H2A C2 H2C 109.5
H2B C2 H2C 109.5
Si1 C3 H3A 109.5
Si1 C3 H3B 109.5
H3A C3 H3B 109.5
Si1 C3 H3C 109.5
H3A C3 H3C 109.5
H3B C3 H3C 109.5
N2 C4 N1 117.5(5)
N2 C4 C5 122.3(5)
N1 C4 C5 120.0(6)
N2 C4 Zr1 58.8(3)
N1 C4 Zr1 60.5(3)
C5 C4 Zr1 163.6(4)
C6 C5 C10 119.3(5)
C6 C5 C4 122.3(5)
C10 C5 C4 118.4(5)
C5 C6 C7 119.8(6)
C5 C6 H6 120.1
C7 C6 H6 120.1
C8 C7 C6 119.4(7)
C8 C7 H7 120.3
C6 C7 H7 120.3
C7 C8 C9 122.9(7)
C7 C8 H8 118.6
C9 C8 H8 118.6
C10 C9 C8 117.8(7)
C10 C9 H9 121.1
C8 C9 H9 121.1
C9 C10 O1 124.9(6)
C9 C10 C5 120.8(6)
O1 C10 C5 114.2(5)
O1 C11 H11A 109.5
O1 C11 H11B 109.5
H11A C11 H11B 109.5
O1 C11 H11C 109.5
H11A C11 H11C 109.5
H11B C11 H11C 109.5
Si2 C12 H12A 109.5
Si2 C12 H12B 109.5
H12A C12 H12B 109.5
Si2 C12 H12C 109.5
H12A C12 H12C 109.5
H12B C12 H12C 109.5
Si2 C13 H13A 109.5
Si2 C13 H13B 109.5
H13A C13 H13B 109.5
Si2 C13 H13C 109.5
H13A C13 H13C 109.5
H13B C13 H13C 109.5
Si2 C14 H14A 109.5
Si2 C14 H14B 109.5
H14A C14 H14B 109.5
Si2 C14 H14C 109.5
H14A C14 H14C 109.5
H14B C14 H14C 109.5
Si3 C15 H15A 109.5
Si3 C15 H15B 109.5
H15A C15 H15B 109.5
Si3 C15 H15C 109.5
H15A C15 H15C 109.5
H15B C15 H15C 109.5
Si3 C16 H16A 109.5
Si3 C16 H16B 109.5
H16A C16 H16B 109.5
Si3 C16 H16C 109.5
H16A C16 H16C 109.5
H16B C16 H16C 109.5
Si3 C17 H17A 109.5
Si3 C17 H17B 109.5
H17A C17 H17B 109.5
Si3 C17 H17C 109.5
H17A C17 H17C 109.5
H17B C17 H17C 109.5
N3 C18 N4 117.8(5)
N3 C18 C19 120.6(5)
N4 C18 C19 121.2(6)
N3 C18 Zr1 59.0(3)
N4 C18 Zr1 59.0(3)
C19 C18 Zr1 169.9(5)
C20 C19 C24 120.0
C20 C19 C18 121.7(5)
C24 C19 C18 118.3(5)
C21 C20 C19 120.0
C21 C20 H20 120.0
C19 C20 H20 120.0
C20 C21 C22 120.0
C20 C21 H21 120.0
C22 C21 H21 120.0
C23 C22 C21 120.0
C23 C22 H22 120.0
C21 C22 H22 120.0
C22 C23 C24 120.0
C22 C23 H23 120.0
C24 C23 H23 120.0
O2 C24 C23 125.7(5)
O2 C24 C19 114.3(5)
C23 C24 C19 120.0
O2 C25 H25A 109.5
O2 C25 H25B 109.5
H25A C25 H25B 109.5
O2 C25 H25C 109.5
H25A C25 H25C 109.5
H25B C25 H25C 109.5
Si4 C26 H26A 109.5
Si4 C26 H26B 109.5
H26A C26 H26B 109.5
Si4 C26 H26C 109.5
H26A C26 H26C 109.5
H26B C26 H26C 109.5
Si4 C27 H27A 109.5
Si4 C27 H27B 109.5
H27A C27 H27B 109.5
Si4 C27 H27C 109.5
H27A C27 H27C 109.5
H27B C27 H27C 109.5
Si4 C28 H28A 109.5
Si4 C28 H28B 109.5
H28A C28 H28B 109.5
Si4 C28 H28C 109.5
H28A C28 H28C 109.5
H28B C28 H28C 109.5
C32 C30 C29 136(5)
C32 C30 C31 79(3)
C29 C30 C31 112(4)
C30 C31 C32 49(2)
C30 C32 C31 52(2)

loop_
_geom_bond_atom_site_label_1
_geom_bond_atom_site_label_2
_geom_bond_distance
Zr1 N2 2.189(4)
Zr1 N3 2.207(4)
Zr1 N4 2.207(5)
Zr1 N1 2.230(5)
Zr1 Cl1 2.420(2)
Zr1 Cl2 2.4259(17)
Zr1 C4 2.561(5)
Zr1 C18 2.575(6)
Si1 N1 1.743(5)
Si1 C3 1.834(7)
Si1 C2 1.863(7)
Si1 C1 1.866(7)
Si2 N2 1.740(5)
Si2 C13 1.849(6)
Si2 C12 1.852(7)
Si2 C14 1.861(6)
Si3 N3 1.756(5)
Si3 C15 1.829(7)
Si3 C16 1.843(8)
Si3 C17 1.879(10)
Si4 N4 1.759(6)
Si4 C28 1.794(8)
Si4 C26 1.795(8)
Si4 C27 1.939(11)
O1 C10 1.375(7)
O1 C11 1.419(7)
O2 C24 1.363(6)
O2 C25 1.472(11)
N1 C4 1.353(7)
N2 C4 1.320(7)
N3 C18 1.301(8)
N4 C18 1.327(7)
C1 H1A 0.9700
C1 H1B 0.9700
C1 H1C 0.9700
C2 H2A 0.9700
C2 H2B 0.9700
C2 H2C 0.9700
C3 H3A 0.9700
C3 H3B 0.9700
C3 H3C 0.9700
C4 C5 1.521(7)
C5 C6 1.383(7)
C5 C10 1.399(8)
C6 C7 1.391(9)
C6 H6 0.9400
C7 C8 1.348(9)
C7 H7 0.9400
C8 C9 1.383(9)
C8 H8 0.9400
C9 C10 1.376(8)
C9 H9 0.9400
C11 H11A 0.9700
C11 H11B 0.9700
C11 H11C 0.9700
C12 H12A 0.9700
C12 H12B 0.9700
C12 H12C 0.9700
C13 H13A 0.9700
C13 H13B 0.9700
C13 H13C 0.9700
C14 H14A 0.9700
C14 H14B 0.9700
C14 H14C 0.9700
C15 H15A 0.9700
C15 H15B 0.9700
C15 H15C 0.9700
C16 H16A 0.9700
C16 H16B 0.9700
C16 H16C 0.9700
C17 H17A 0.9700
C17 H17B 0.9700
C17 H17C 0.9700
C18 C19 1.530(7)
C19 C20 1.3900
C19 C24 1.3900
C20 C21 1.3900
C20 H20 0.9400
C21 C22 1.3900
C21 H21 0.9400
C22 C23 1.3900
C22 H22 0.9400
C23 C24 1.3900
C23 H23 0.9400
C25 H25A 0.9700
C25 H25B 0.9700
C25 H25C 0.9700
C26 H26A 0.9700
C26 H26B 0.9700
C26 H26C 0.9700
C27 H27A 0.9700
C27 H27B 0.9700
C27 H27C 0.9700
C28 H28A 0.9700
C28 H28B 0.9700
C28 H28C 0.9700
C29 C30 1.47(5)
C30 C32 1.44(5)
C30 C31 1.51(5)
C31 C32 1.88(6)

loop_
_geom_torsion_atom_site_label_1
_geom_torsion_atom_site_label_2
_geom_torsion_atom_site_label_3
_geom_torsion_atom_site_label_4
_geom_torsion
C3 Si1 N1 C4 -91.5(5)
C2 Si1 N1 C4 29.3(6)
C1 Si1 N1 C4 148.2(5)
C3 Si1 N1 Zr1 62.0(5)
C2 Si1 N1 Zr1 -177.2(4)
C1 Si1 N1 Zr1 -58.3(5)
N2 Zr1 N1 C4 -8.9(3)
N3 Zr1 N1 C4 -94.3(3)
N4 Zr1 N1 C4 -107.6(5)
Cl1 Zr1 N1 C4 162.2(3)
Cl2 Zr1 N1 C4 66.8(3)
C18 Zr1 N1 C4 -99.7(3)
N2 Zr1 N1 Si1 -169.3(4)
N3 Zr1 N1 Si1 105.2(4)
N4 Zr1 N1 Si1 91.9(6)
Cl1 Zr1 N1 Si1 1.7(3)
Cl2 Zr1 N1 Si1 -93.7(3)
C4 Zr1 N1 Si1 -160.5(5)
C18 Zr1 N1 Si1 99.8(4)
C13 Si2 N2 C4 56.4(6)
C12 Si2 N2 C4 175.2(5)
C14 Si2 N2 C4 -68.1(6)
C13 Si2 N2 Zr1 -95.6(4)
C12 Si2 N2 Zr1 23.1(4)
C14 Si2 N2 Zr1 139.9(4)
N3 Zr1 N2 C4 107.3(3)
N4 Zr1 N2 C4 163.6(3)
N1 Zr1 N2 C4 9.1(3)
Cl1 Zr1 N2 C4 -8.4(5)
Cl2 Zr1 N2 C4 -105.8(3)
C18 Zr1 N2 C4 132.4(3)
N3 Zr1 N2 Si2 -93.5(4)
N4 Zr1 N2 Si2 -37.2(4)
N1 Zr1 N2 Si2 168.3(4)
Cl1 Zr1 N2 Si2 150.9(2)
Cl2 Zr1 N2 Si2 53.5(3)
C4 Zr1 N2 Si2 159.2(6)
C18 Zr1 N2 Si2 -68.4(4)
C15 Si3 N3 C18 -165.6(7)
C16 Si3 N3 C18 74.0(8)
C17 Si3 N3 C18 -49.5(7)
C15 Si3 N3 Zr1 9.5(6)
C16 Si3 N3 Zr1 -110.9(5)
C17 Si3 N3 Zr1 125.5(5)
N2 Zr1 N3 C18 126.6(5)
N4 Zr1 N3 C18 2.8(4)
N1 Zr1 N3 C18 -171.5(4)
Cl1 Zr1 N3 C18 -82.1(5)
Cl2 Zr1 N3 C18 42.1(5)
C4 Zr1 N3 C18 156.4(4)
N2 Zr1 N3 Si3 -49.6(5)
N4 Zr1 N3 Si3 -173.4(6)
N1 Zr1 N3 Si3 12.4(5)
Cl1 Zr1 N3 Si3 101.8(5)
Cl2 Zr1 N3 Si3 -134.1(4)
C4 Zr1 N3 Si3 -19.7(5)
C18 Zr1 N3 Si3 -176.2(8)
C28 Si4 N4 C18 -138.0(8)
C26 Si4 N4 C18 -4.0(10)
C27 Si4 N4 C18 110.2(8)
C28 Si4 N4 Zr1 32.1(6)
C26 Si4 N4 Zr1 166.0(6)
C27 Si4 N4 Zr1 -79.7(6)
N2 Zr1 N4 C18 -74.2(5)
N3 Zr1 N4 C18 -2.7(4)
N1 Zr1 N4 C18 12.3(7)
Cl1 Zr1 N4 C18 101.6(4)
Cl2 Zr1 N4 C18 -162.4(4)
C4 Zr1 N4 C18 -58.3(6)
N2 Zr1 N4 Si4 113.0(4)
N3 Zr1 N4 Si4 -175.5(6)
N1 Zr1 N4 Si4 -160.5(4)
Cl1 Zr1 N4 Si4 -71.1(5)
Cl2 Zr1 N4 Si4 24.8(5)
C4 Zr1 N4 Si4 128.9(4)
C18 Zr1 N4 Si4 -172.8(8)
Si2 N2 C4 N1 -175.8(4)
Zr1 N2 C4 N1 -15.0(5)
Si2 N2 C4 C5 0.0(8)
Zr1 N2 C4 C5 160.7(5)
Si2 N2 C4 Zr1 -160.7(5)
Si1 N1 C4 N2 177.3(4)
Zr1 N1 C4 N2 14.8(5)
Si1 N1 C4 C5 1.5(7)
Zr1 N1 C4 C5 -161.0(4)
Si1 N1 C4 Zr1 162.5(5)
N3 Zr1 C4 N2 -74.7(3)
N4 Zr1 C4 N2 -27.7(5)
N1 Zr1 C4 N2 -164.7(5)
Cl1 Zr1 C4 N2 175.1(3)
Cl2 Zr1 C4 N2 75.2(3)
C18 Zr1 C4 N2 -60.3(4)
N2 Zr1 C4 N1 164.7(5)
N3 Zr1 C4 N1 90.0(3)
N4 Zr1 C4 N1 136.9(4)
Cl1 Zr1 C4 N1 -20.2(3)
Cl2 Zr1 C4 N1 -120.1(3)
C18 Zr1 C4 N1 104.4(4)
N2 Zr1 C4 C5 -98.9(17)
N3 Zr1 C4 C5 -173.6(17)
N4 Zr1 C4 C5 -126.6(16)
N1 Zr1 C4 C5 96.4(17)
Cl1 Zr1 C4 C5 76.2(17)
Cl2 Zr1 C4 C5 -23.7(17)
C18 Zr1 C4 C5 -159.2(16)
N2 C4 C5 C6 87.8(7)
N1 C4 C5 C6 -96.6(7)
Zr1 C4 C5 C6 176.5(13)
N2 C4 C5 C10 -94.2(7)
N1 C4 C5 C10 81.4(7)
Zr1 C4 C5 C10 -5(2)
C10 C5 C6 C7 -0.4(9)
C4 C5 C6 C7 177.6(6)
C5 C6 C7 C8 0.0(11)
C6 C7 C8 C9 1.8(12)
C7 C8 C9 C10 -3.0(12)
C8 C9 C10 O1 -179.2(6)
C8 C9 C10 C5 2.4(10)
C11 O1 C10 C9 -5.7(10)
C11 O1 C10 C5 172.7(6)
C6 C5 C10 C9 -0.8(9)
C4 C5 C10 C9 -178.9(6)
C6 C5 C10 O1 -179.3(6)
C4 C5 C10 O1 2.6(8)
Si3 N3 C18 N4 172.3(5)
Zr1 N3 C18 N4 -4.6(7)
Si3 N3 C18 C19 -14.9(11)
Zr1 N3 C18 C19 168.2(6)
Si3 N3 C18 Zr1 176.9(7)
Si4 N4 C18 N3 177.8(6)
Zr1 N4 C18 N3 4.6(7)
Si4 N4 C18 C19 5.0(11)
Zr1 N4 C18 C19 -168.2(6)
Si4 N4 C18 Zr1 173.2(7)
N2 Zr1 C18 N3 -57.0(5)
N4 Zr1 C18 N3 -175.2(7)
N1 Zr1 C18 N3 10.6(5)
Cl1 Zr1 C18 N3 103.7(4)
Cl2 Zr1 C18 N3 -154.6(4)
C4 Zr1 C18 N3 -29.1(6)
N2 Zr1 C18 N4 118.2(4)
N3 Zr1 C18 N4 175.2(7)
N1 Zr1 C18 N4 -174.1(4)
Cl1 Zr1 C18 N4 -81.1(4)
Cl2 Zr1 C18 N4 20.6(5)
C4 Zr1 C18 N4 146.1(4)
N2 Zr1 C18 C19 -148(3)
N3 Zr1 C18 C19 -91(3)
N4 Zr1 C18 C19 94(3)
N1 Zr1 C18 C19 -80(3)
Cl1 Zr1 C18 C19 13(3)
Cl2 Zr1 C18 C19 115(3)
C4 Zr1 C18 C19 -120(3)
N3 C18 C19 C20 -76.7(7)
N4 C18 C19 C20 95.9(8)
Zr1 C18 C19 C20 8(3)
N3 C18 C19 C24 103.4(7)
N4 C18 C19 C24 -84.0(7)
Zr1 C18 C19 C24 -172(3)
C24 C19 C20 C21 0.0
C18 C19 C20 C21 -179.9(5)
C19 C20 C21 C22 0.0
C20 C21 C22 C23 0.0
C21 C22 C23 C24 0.0
C25 O2 C24 C23 4.5(8)
C25 O2 C24 C19 -177.0(5)
C22 C23 C24 O2 178.4(5)
C22 C23 C24 C19 0.0
C20 C19 C24 O2 -178.6(5)
C18 C19 C24 O2 1.3(5)
C20 C19 C24 C23 0.0
C18 C19 C24 C23 179.9(5)
C29 C30 C31 C32 135(5)
C29 C30 C32 C31 -110(6)
